data_4003897
loop_
_publ_author_name
'M\;aczka, Miros\/law'
'Zar\;eba, Jan K.'
'G\;agor, Anna'
'Stefa\'nska, Dagmara'
'Ptak, Maciej'
'Roleder, Krystian'
'Kajewski, Dariusz'
'Soszy\'nski, Andrzej'
'Fedoruk, Katarzyna'
'Sieradzki, Adam'

_publ_section_title
;
 [Methylhydrazinium]2PbBr4, a Ferroelectric Hybrid Organic--Inorganic
 Perovskite with Multiple Nonlinear Optical Outputs
;
_journal_name_full 'Chemistry of Materials'
_journal_paper_doi 10.1021/acs.chemmater.0c04440
_journal_year 2021
_chemical_formula_moiety 'Br4 Pb, 2(C H5 N2)'
_chemical_formula_sum 'C2 H14 Br4 N4 Pb'
_chemical_formula_weight 621.00
_space_group_crystal_system orthorhombic
_space_group_IT_number 59
_space_group_name_Hall '-P 2c 2a'
_space_group_name_H-M_alt 'P m n m :2'
_atom_sites_solution_hydrogens geom
_audit_creation_method SHELXL-2018/3
_cell_angle_alpha 90
_cell_angle_beta 90
_cell_angle_gamma 90
_cell_formula_units_Z 2
_cell_length_a 18.1597(12)
_cell_length_b 6.0526(3)
_cell_length_c 6.0368(3)
_cell_measurement_reflns_used 2219
_cell_measurement_temperature 380.1(2)
_cell_measurement_theta_max 28.8770
_cell_measurement_theta_min 4.0080
_cell_volume 663.53(6)
_computing_cell_refinement 'CrysAlisPro 1.171.38.46 (Rigaku OD, 2015)'
_computing_data_collection 'CrysAlisPro 1.171.38.46 (Rigaku OD, 2015)'
_computing_data_reduction 'CrysAlisPro 1.171.38.46 (Rigaku OD, 2015)'
_computing_structure_refinement 'SHELXL-2018/3 (Sheldrick, 2018)'
_diffrn_ambient_environment air
_diffrn_ambient_temperature 380.1(2)
_diffrn_detector 'CCD plate'
_diffrn_detector_area_resol_mean 10.6249
_diffrn_detector_type Atlas
_diffrn_measured_fraction_theta_full 0.997
_diffrn_measured_fraction_theta_max 0.997
_diffrn_measurement_device 'four-circle diffractometer'
_diffrn_measurement_device_type 'Xcalibur, Atlas'
_diffrn_radiation_monochromator graphite
_diffrn_radiation_probe x-ray
_diffrn_radiation_type 'Mo K\a'
_diffrn_radiation_wavelength 0.71073
_diffrn_reflns_av_R_equivalents 0.0352
_diffrn_reflns_av_unetI/netI 0.0230
_diffrn_reflns_Laue_measured_fraction_full 0.997
_diffrn_reflns_Laue_measured_fraction_max 0.997
_diffrn_reflns_limit_h_max 22
_diffrn_reflns_limit_h_min -20
_diffrn_reflns_limit_k_max 7
_diffrn_reflns_limit_k_min -7
_diffrn_reflns_limit_l_max 6
_diffrn_reflns_limit_l_min -7
_diffrn_reflns_number 4115
_diffrn_reflns_point_group_measured_fraction_full 0.997
_diffrn_reflns_point_group_measured_fraction_max 0.997
_diffrn_reflns_theta_full 25.682
_diffrn_reflns_theta_max 25.682
_diffrn_reflns_theta_min 3.366
_diffrn_source 'fine-focus sealed X-ray tube'
_diffrn_source_type 'Enhance (Mo) X-ray Source'
_exptl_absorpt_coefficient_mu 24.720
_exptl_absorpt_correction_T_max 0.419
_exptl_absorpt_correction_T_min 0.043
_exptl_absorpt_correction_type gaussian
_exptl_absorpt_process_details
;
CrysAlisPro 1.171.38.46 (Rigaku Oxford Diffraction, 2015)
Numerical absorption correction based on gaussian integration over
			a multifaceted crystal model
Empirical absorption correction using spherical harmonics,
 implemented in SCALE3 ABSPACK scaling algorithm.
;
_exptl_crystal_density_diffrn 3.108
_exptl_crystal_description plate
_exptl_crystal_F_000 552
_exptl_crystal_size_max 0.315
_exptl_crystal_size_mid 0.273
_exptl_crystal_size_min 0.114
_refine_diff_density_max 1.955
_refine_diff_density_min -1.210
_refine_diff_density_rms 0.288
_refine_ls_extinction_coef 0.0024(7)
_refine_ls_extinction_expression Fc^*^=kFc[1+0.001xFc^2^\l^3^/sin(2\q)]^-1/4^
_refine_ls_extinction_method 'SHELXL-2018/3 (Sheldrick 2018)'
_refine_ls_goodness_of_fit_ref 1.145
_refine_ls_hydrogen_treatment constr
_refine_ls_matrix_type full
_refine_ls_number_parameters 42
_refine_ls_number_reflns 726
_refine_ls_number_restraints 2
_refine_ls_restrained_S_all 1.148
_refine_ls_R_factor_all 0.0448
_refine_ls_R_factor_gt 0.0396
_refine_ls_shift/su_max 0.000
_refine_ls_shift/su_mean 0.000
_refine_ls_structure_factor_coef Fsqd
_refine_ls_weighting_details 'w=1/[\s^2^(Fo^2^)+(0.0647P)^2^+1.2623P] where P=(Fo^2^+2Fc^2^)/3'
_refine_ls_weighting_scheme calc
_refine_ls_wR_factor_gt 0.1025
_refine_ls_wR_factor_ref 0.1053
_reflns_Friedel_coverage 0.000
_reflns_number_gt 659
_reflns_number_total 726
_reflns_threshold_expression 'I > 2\s(I)'
_cod_data_source_file cm0c04440_si_002.cif
_cod_data_source_block I
_cod_original_sg_symbol_H-M 'P m n m'
_cod_database_code 4003897
_shelx_shelxl_version_number 2018/3
_shelx_space_group_comment
;
The symmetry employed for this shelxl refinement is uniquely defined
by the following loop, which should always be used as a source of
symmetry information in preference to the above space-group names.
They are only intended as comments.
;
_oxdiff_exptl_absorpt_empirical_full_min 0.565
_oxdiff_exptl_absorpt_empirical_full_max 1.944
_oxdiff_exptl_absorpt_empirical_details
;
Empirical correction (ABSPACK) includes:
- Absorption correction using spherical harmonics
- Frame scaling
;

loop_
_space_group_symop_operation_xyz
'x, y, z'
'-x+1/2, y, -z+1/2'
'-x, -y, z+1/2'
'x+1/2, -y, -z'
'-x, -y, -z'
'x-1/2, -y, z-1/2'
'x, y, -z-1/2'
'-x-1/2, y, z'

loop_
_atom_site_label
_atom_site_type_symbol
_atom_site_fract_x
_atom_site_fract_y
_atom_site_fract_z
_atom_site_U_iso_or_equiv
_atom_site_adp_type
_atom_site_occupancy
_atom_site_site_symmetry_order
_atom_site_calc_flag
_atom_site_refinement_flags_posn
_atom_site_refinement_flags_adp
_atom_site_refinement_flags_occupancy
_atom_site_disorder_assembly
_atom_site_disorder_group
Pb1 Pb 0.250000 0.92110(9) 0.750000 0.0381(3) Uani 1 4 d S T P . .
Br1 Br 0.250000 0.8745(4) 0.250000 0.0658(7) Uani 1 4 d S T P . .
Br2 Br 0.08559(10) 0.9077(3) 0.750000 0.0790(6) Uani 1 2 d S T P . .
Br3 Br 0.250000 0.4323(3) 0.750000 0.0924(11) Uani 1 4 d S T P . .
N1 N 0.0245(17) 0.639(4) 0.250000 0.155(11) Uani 1 2 d DS T P . .
N2 N 0.0839(13) 0.527(4) 0.172(4) 0.111(10) Uani 0.5 1 d D . P . .
H2A H 0.120296 0.625439 0.170525 0.134 Uiso 0.5 1 calc R U P . .
H2B H 0.073570 0.499538 0.030283 0.134 Uiso 0.5 1 calc R U P . .
C3 C 0.1152(15) 0.336(4) 0.250000 0.114(9) Uani 1 2 d DS T P . .
H3A H 0.082580 0.213883 0.222763 0.171 Uiso 0.5 1 calc R U P . .
H3B H 0.123729 0.349209 0.406353 0.171 Uiso 0.5 1 calc R U P . .
H3C H 0.161137 0.310405 0.175571 0.171 Uiso 0.5 1 calc R U P . .

loop_
_atom_site_aniso_label
_atom_site_aniso_U_11
_atom_site_aniso_U_22
_atom_site_aniso_U_33
_atom_site_aniso_U_23
_atom_site_aniso_U_13
_atom_site_aniso_U_12
Pb1 0.0478(5) 0.0343(4) 0.0323(4) 0.000 0.000 0.000
Br1 0.0981(19) 0.0675(12) 0.0317(9) 0.000 0.000 0.000
Br2 0.0514(10) 0.0908(13) 0.0946(13) 0.000 0.000 0.0045(8)
Br3 0.163(3) 0.0340(11) 0.0800(17) 0.000 0.000 0.000
N1 0.21(3) 0.118(15) 0.14(2) 0.000 0.000 0.087(19)
N2 0.11(2) 0.118(19) 0.10(2) 0.005(15) 0.010(15) -0.020(17)
C3 0.11(2) 0.13(2) 0.096(15) 0.000 0.000 0.050(17)

loop_
_atom_type_symbol
_atom_type_description
_atom_type_scat_dispersion_real
_atom_type_scat_dispersion_imag
_atom_type_scat_source
C C 0.0033 0.0016 'International Tables Vol C Tables 4.2.6.8 and 6.1.1.4'
H H 0.0000 0.0000 'International Tables Vol C Tables 4.2.6.8 and 6.1.1.4'
N N 0.0061 0.0033 'International Tables Vol C Tables 4.2.6.8 and 6.1.1.4'
Br Br -0.2901 2.4595 'International Tables Vol C Tables 4.2.6.8 and 6.1.1.4'
Pb Pb -3.3944 10.1111 'International Tables Vol C Tables 4.2.6.8 and 6.1.1.4'

loop_
_exptl_crystal_face_index_h
_exptl_crystal_face_index_k
_exptl_crystal_face_index_l
_exptl_crystal_face_perp_dist
-10 -9 1 0.1264
-24 0 0 0.0536
24 0 0 0.0604
6 10 2 0.0843
-22 4 1 0.0658
-3 0 -8 0.1267
2 -1 8 0.1436
4 8 0 0.0933

loop_
_geom_angle_atom_site_label_1
_geom_angle_atom_site_label_2
_geom_angle_atom_site_label_3
_geom_angle
_geom_angle_site_symmetry_1
_geom_angle_site_symmetry_3
_geom_angle_publ_flag
Br3 Pb1 Br2 88.45(4) . 2_556 ?
Br3 Pb1 Br2 88.45(4) . . ?
Br2 Pb1 Br2 176.89(7) 2_556 . ?
Br3 Pb1 Br1 84.66(4) . . ?
Br2 Pb1 Br1 89.855(4) 2_556 . ?
Br2 Pb1 Br1 89.855(4) . . ?
Br3 Pb1 Br1 84.66(4) . 1_556 ?
Br2 Pb1 Br1 89.855(4) 2_556 1_556 ?
Br2 Pb1 Br1 89.855(4) . 1_556 ?
Br1 Pb1 Br1 169.32(9) . 1_556 ?
Br3 Pb1 Br3 180.0 . 1_565 ?
Br2 Pb1 Br3 91.55(4) 2_556 1_565 ?
Br2 Pb1 Br3 91.55(4) . 1_565 ?
Br1 Pb1 Br3 95.34(4) . 1_565 ?
Br1 Pb1 Br3 95.34(4) 1_556 1_565 ?
Pb1 Br1 Pb1 169.32(9) 1_554 . ?
Pb1 Br3 Pb1 180.0 . 1_545 ?
N1 N2 C3 129(2) . . ?

loop_
_geom_bond_atom_site_label_1
_geom_bond_atom_site_label_2
_geom_bond_distance
_geom_bond_site_symmetry_2
_geom_bond_publ_flag
Pb1 Br3 2.9587(18) . ?
Pb1 Br2 2.9868(19) 2_556 ?
Pb1 Br2 2.9868(18) . ?
Pb1 Br1 3.0316(3) . ?
Pb1 Br1 3.0316(3) 1_556 ?
Pb1 Br3 3.0938(18) 1_565 ?
N1 N2 1.358(18) 7_556 ?
N1 N2 1.358(18) . ?
N2 C3 1.374(17) . ?
